data_4076371
loop_
_publ_author_name
'Kameo, Hajime'
'Ishii, Sho'
'Nakazawa, Hiroshi'

_publ_section_title
;
 Synthesis and Reactivity of Rhodium Complexes Bearing
 [E(o-C6H4PPh2)3]-Type Tetradentate Ligands (E = Si, Ge, and Sn)
;
_journal_issue 6
_journal_name_full Organometallics
_journal_page_first 2212
_journal_paper_doi 10.1021/om2011276
_journal_volume 31
_journal_year 2012
_chemical_formula_moiety 'C55 H42 O P3 Rh Si, 0.5(C H2 Cl2)'
_chemical_formula_sum 'C55.5 H43 Cl O P3 Rh Si'
_chemical_formula_weight 985.26
_space_group_IT_number 61
_symmetry_cell_setting orthorhombic
_symmetry_Int_Tables_number 61
_symmetry_space_group_name_Hall '-P 2ac 2ab'
_symmetry_space_group_name_H-M 'P b c a'
_cell_angle_alpha 90.00
_cell_angle_beta 90.00
_cell_angle_gamma 90.00
_cell_formula_units_Z 8
_cell_length_a 16.4900(5)
_cell_length_b 31.3100(10)
_cell_length_c 17.7100(5)
_cell_measurement_reflns_used 22124
_cell_measurement_temperature 200(2)
_cell_measurement_theta_max 27.4835
_cell_measurement_theta_min 4.0673
_cell_volume 9143.7(5)
_computing_cell_refinement CrystalClear
_computing_data_collection 'CrystalClear (Rigaku, 2001)'
_computing_molecular_graphics 'Ortep-3 for Windows (Farrugia, 1997)'
_computing_publication_material SHELXL97
_computing_structure_refinement 'SHELXL-97 (Sheldrick, 1997)'
_computing_structure_solution 'SIR97 (Altomare <i>et al.</i>,  1999)'
_diffrn_ambient_temperature 200(2)
_diffrn_detector_area_resol_mean 7.32
_diffrn_measured_fraction_theta_full 0.987
_diffrn_measured_fraction_theta_max 0.987
_diffrn_measurement_details
;
scan:
    Number of images: 600
               Slice: -80.0000 - 100.0000
         Image width: 0.3000
            Exp time: 5.0000
       Rotation axis: Phi
               Omega: 0.0000
                 Chi: 0.0000
                 Phi: 0.0000
                 XTD: 55.2822
              2theta: 24.7861
scan:
    Number of images: 200
               Slice: -15.0000 - 45.0000
         Image width: 0.3000
            Exp time: 5.0000
       Rotation axis: Omega
               Omega: 0.0000
                 Chi: 90.0000
                 Phi: 0.0000
                 XTD: 55.2822
              2theta: 24.7861
scan:
    Number of images: 200
               Slice: -15.0000 - 45.0000
         Image width: 0.3000
            Exp time: 5.0000
       Rotation axis: Omega
               Omega: 0.0000
                 Chi: 90.0000
                 Phi: 90.0000
                 XTD: 55.2822
              2theta: 24.7861
scan:
    Number of images: 200
               Slice: -15.0000 - 45.0000
         Image width: 0.3000
            Exp time: 5.0000
       Rotation axis: Omega
               Omega: 0.0000
                 Chi: 90.0000
                 Phi: 180.0000
                 XTD: 55.2822
              2theta: 24.7861
scan:
    Number of images: 200
               Slice: -15.0000 - 45.0000
         Image width: 0.3000
            Exp time: 5.0000
       Rotation axis: Omega
               Omega: 0.0000
                 Chi: 90.0000
                 Phi: 270.0000
                 XTD: 55.2822
              2theta: 24.7861

;
_diffrn_measurement_device 'Mercury CCD (2x2 bin mode)'
_diffrn_measurement_device_details 'AFC7: Eulerian 3-circle'
_diffrn_measurement_device_type 'Rigaku/MSC Mercury CCD'
_diffrn_measurement_method '\w or \f'
_diffrn_radiation_detector CCD
_diffrn_radiation_monochromator 'Graphite Monochromator'
_diffrn_radiation_source 'Rotating Anode'
_diffrn_radiation_type MoK\a
_diffrn_radiation_wavelength 0.71070
_diffrn_reflns_av_R_equivalents 0.0321
_diffrn_reflns_av_sigmaI/netI 0.0194
_diffrn_reflns_limit_h_max 17
_diffrn_reflns_limit_h_min -21
_diffrn_reflns_limit_k_max 40
_diffrn_reflns_limit_k_min -23
_diffrn_reflns_limit_l_max 21
_diffrn_reflns_limit_l_min -23
_diffrn_reflns_number 67256
_diffrn_reflns_reduction_process 'Lp corrections applied'
_diffrn_reflns_theta_full 27.48
_diffrn_reflns_theta_max 27.48
_diffrn_reflns_theta_min 4.07
_diffrn_source_current 280.0000
_diffrn_source_power 16.8000
_diffrn_source_voltage 60.0000
_exptl_absorpt_coefficient_mu 0.604
_exptl_absorpt_correction_T_max 0.8887
_exptl_absorpt_correction_T_min 0.8255
_exptl_absorpt_correction_type multi-scan
_exptl_absorpt_process_details '(Jacobson, 1998)'
_exptl_crystal_colour Yellow
_exptl_crystal_density_diffrn 1.431
_exptl_crystal_density_method 'not measured'
_exptl_crystal_description Prism
_exptl_crystal_F_000 4040
_exptl_crystal_preparation 'mounted on the CryoLoop with Palaton oil and placed in N2 stream at 200(2) K'
_exptl_crystal_size_max 0.33
_exptl_crystal_size_mid 0.33
_exptl_crystal_size_min 0.20
_refine_diff_density_max 0.341
_refine_diff_density_min -0.500
_refine_diff_density_rms 0.055
_refine_ls_extinction_method none
_refine_ls_goodness_of_fit_ref 1.161
_refine_ls_hydrogen_treatment constr
_refine_ls_matrix_type full
_refine_ls_number_parameters 577
_refine_ls_number_reflns 10355
_refine_ls_number_restraints 0
_refine_ls_restrained_S_all 1.161
_refine_ls_R_factor_all 0.0458
_refine_ls_R_factor_gt 0.0433
_refine_ls_shift/su_max 0.000
_refine_ls_shift/su_mean 0.000
_refine_ls_structure_factor_coef Fsqd
_refine_ls_weighting_details 'calc w=1/[\s^2^(Fo^2^)+(0.0193P)^2^+15.7707P] where P=(Fo^2^+2Fc^2^)/3'
_refine_ls_weighting_scheme calc
_refine_ls_wR_factor_gt 0.0840
_refine_ls_wR_factor_ref 0.0850
_reflns_number_gt 10076
_reflns_number_total 10355
_reflns_threshold_expression >2sigma(I)
_cod_data_source_file om2011276_si_002.cif
_cod_data_source_block 1
_cod_depositor_comments
;
The following automatic conversions were performed:

'_exptl_absorpt_correction_type' value 'Multi-scan' changed to
'multi-scan' according to
/home/saulius/struct/CIF-dictionaries/cif_core.dic dictionary named
'cif_core.dic' version 2.4.1 from 2010-06-29.

Automatic conversion script
Id: cif_fix_values 1715 2011-07-08 13:25:40Z adriana 
;
_cod_original_sg_symbol_H-M Pbca
_cod_original_formula_sum 'C55.50 H43 Cl O P3 Rh Si'
_cod_database_code 4076371

loop_
_symmetry_equiv_pos_as_xyz
'x, y, z'
'-x+1/2, -y, z+1/2'
'x+1/2, -y+1/2, -z'
'-x, y+1/2, -z+1/2'
'-x, -y, -z'
'x-1/2, y, -z-1/2'
'-x-1/2, y-1/2, z'
'x, -y-1/2, z-1/2'

loop_
_atom_site_label
_atom_site_type_symbol
_atom_site_fract_x
_atom_site_fract_y
_atom_site_fract_z
_atom_site_U_iso_or_equiv
_atom_site_adp_type
_atom_site_occupancy
_atom_site_symmetry_multiplicity
_atom_site_calc_flag
_atom_site_refinement_flags
Rh1 Rh 0.211527(10) 0.123470(5) 0.487990(10) 0.01711(5) Uani 1 1 d .
C1 C 0.25465(17) 0.06679(9) 0.49876(17) 0.0323(6) Uani 1 1 d .
O1 O 0.28105(16) 0.03340(8) 0.50471(18) 0.0658(8) Uani 1 1 d .
Si1 Si 0.16315(4) 0.19290(2) 0.47291(4) 0.01818(13) Uani 1 1 d .
P1 P 0.21957(3) 0.126529(19) 0.35842(3) 0.01876(12) Uani 1 1 d .
C2 C 0.14137(13) 0.20407(7) 0.36971(13) 0.0211(5) Uani 1 1 d .
C3 C 0.10305(15) 0.24072(8) 0.34132(16) 0.0290(5) Uani 1 1 d .
H3A H 0.0800 0.2608 0.3754 0.035 Uiso 1 1 calc R
C4 C 0.09825(17) 0.24816(9) 0.26390(16) 0.0353(6) Uani 1 1 d .
H4A H 0.0718 0.2730 0.2456 0.042 Uiso 1 1 calc R
C5 C 0.13194(18) 0.21942(10) 0.21368(16) 0.0371(6) Uani 1 1 d .
H5A H 0.1299 0.2250 0.1610 0.044 Uiso 1 1 calc R
C6 C 0.16847(17) 0.18270(9) 0.24001(15) 0.0317(6) Uani 1 1 d .
H6A H 0.1912 0.1629 0.2053 0.038 Uiso 1 1 calc R
C7 C 0.17219(14) 0.17455(8) 0.31769(14) 0.0222(5) Uani 1 1 d .
C8 C 0.17624(14) 0.08130(8) 0.30482(14) 0.0233(5) Uani 1 1 d .
C9 C 0.12314(15) 0.05400(8) 0.34161(15) 0.0267(5) Uani 1 1 d .
H9A H 0.1099 0.0590 0.3931 0.032 Uiso 1 1 calc R
C10 C 0.08905(17) 0.01937(9) 0.30383(18) 0.0354(6) Uani 1 1 d .
H10A H 0.0520 0.0012 0.3294 0.043 Uiso 1 1 calc R
C11 C 0.10875(17) 0.01135(9) 0.22942(18) 0.0385(7) Uani 1 1 d .
H11A H 0.0857 -0.0124 0.2040 0.046 Uiso 1 1 calc R
C12 C 0.16178(19) 0.03791(11) 0.19226(19) 0.0427(7) Uani 1 1 d .
H12A H 0.1755 0.0324 0.1411 0.051 Uiso 1 1 calc R
C13 C 0.19534(16) 0.07272(10) 0.22943(16) 0.0341(6) Uani 1 1 d .
H13A H 0.2318 0.0910 0.2033 0.041 Uiso 1 1 calc R
C14 C 0.32097(14) 0.12755(8) 0.31637(14) 0.0251(5) Uani 1 1 d .
C15 C 0.35770(16) 0.16483(10) 0.29104(16) 0.0344(6) Uani 1 1 d .
H15A H 0.3284 0.1910 0.2904 0.041 Uiso 1 1 calc R
C16 C 0.43831(19) 0.16351(13) 0.26644(18) 0.0507(9) Uani 1 1 d .
H16A H 0.4637 0.1889 0.2492 0.061 Uiso 1 1 calc R
C17 C 0.48120(18) 0.12586(14) 0.26695(19) 0.0548(10) Uani 1 1 d .
H17A H 0.5359 0.1254 0.2501 0.066 Uiso 1 1 calc R
C18 C 0.44513(18) 0.08901(13) 0.2917(2) 0.0503(9) Uani 1 1 d .
H18A H 0.4747 0.0630 0.2917 0.060 Uiso 1 1 calc R
C19 C 0.36579(16) 0.08967(10) 0.31673(17) 0.0360(6) Uani 1 1 d .
H19A H 0.3414 0.0641 0.3344 0.043 Uiso 1 1 calc R
P2 P 0.30477(4) 0.157963(19) 0.56435(4) 0.02022(12) Uani 1 1 d .
C20 C 0.24049(14) 0.23284(7) 0.50805(13) 0.0213(5) Uani 1 1 d .
C21 C 0.23808(16) 0.27702(8) 0.49605(15) 0.0279(5) Uani 1 1 d .
H21A H 0.1971 0.2887 0.4645 0.033 Uiso 1 1 calc R
C22 C 0.29434(17) 0.30400(8) 0.52935(17) 0.0339(6) Uani 1 1 d .
H22A H 0.2922 0.3339 0.5199 0.041 Uiso 1 1 calc R
C23 C 0.35372(17) 0.28738(9) 0.57643(17) 0.0349(6) Uani 1 1 d .
H23A H 0.3918 0.3059 0.5999 0.042 Uiso 1 1 calc R
C24 C 0.35748(16) 0.24390(9) 0.58914(16) 0.0316(6) Uani 1 1 d .
H24A H 0.3982 0.2325 0.6213 0.038 Uiso 1 1 calc R
C25 C 0.30146(14) 0.21651(7) 0.55474(14) 0.0226(5) Uani 1 1 d .
C26 C 0.41465(14) 0.14838(8) 0.55274(14) 0.0242(5) Uani 1 1 d .
C27 C 0.44353(16) 0.13813(9) 0.48193(16) 0.0327(6) Uani 1 1 d .
H27A H 0.4063 0.1340 0.4417 0.039 Uiso 1 1 calc R
C28 C 0.52656(17) 0.13373(11) 0.46839(19) 0.0412(7) Uani 1 1 d .
H28A H 0.5456 0.1266 0.4194 0.049 Uiso 1 1 calc R
C29 C 0.58073(16) 0.13978(9) 0.52693(19) 0.0380(7) Uani 1 1 d .
H29A H 0.6373 0.1366 0.5183 0.046 Uiso 1 1 calc R
C30 C 0.55286(16) 0.15039(9) 0.59801(18) 0.0335(6) Uani 1 1 d .
H30A H 0.5903 0.1549 0.6380 0.040 Uiso 1 1 calc R
C31 C 0.47036(16) 0.15448(8) 0.61121(16) 0.0298(6) Uani 1 1 d .
H31A H 0.4516 0.1615 0.6604 0.036 Uiso 1 1 calc R
C32 C 0.29360(14) 0.14873(8) 0.66598(14) 0.0245(5) Uani 1 1 d .
C33 C 0.26264(16) 0.17929(9) 0.71516(15) 0.0296(5) Uani 1 1 d .
H33A H 0.2472 0.2065 0.6964 0.036 Uiso 1 1 calc R
C34 C 0.25412(17) 0.17031(10) 0.79150(16) 0.0369(7) Uani 1 1 d .
H34A H 0.2328 0.1914 0.8246 0.044 Uiso 1 1 calc R
C35 C 0.27633(18) 0.13093(11) 0.81969(16) 0.0399(7) Uani 1 1 d .
H35A H 0.2716 0.1252 0.8722 0.048 Uiso 1 1 calc R
C36 C 0.30548(19) 0.09992(10) 0.77124(17) 0.0411(7) Uani 1 1 d .
H36A H 0.3200 0.0726 0.7903 0.049 Uiso 1 1 calc R
C37 C 0.31363(18) 0.10857(9) 0.69498(16) 0.0339(6) Uani 1 1 d .
H37A H 0.3331 0.0870 0.6620 0.041 Uiso 1 1 calc R
P3 P 0.08941(4) 0.115821(19) 0.55150(3) 0.01899(12) Uani 1 1 d .
C38 C 0.07148(14) 0.20248(7) 0.53456(14) 0.0212(5) Uani 1 1 d .
C39 C 0.03128(15) 0.24166(8) 0.54263(15) 0.0265(5) Uani 1 1 d .
H39A H 0.0494 0.2657 0.5146 0.032 Uiso 1 1 calc R
C40 C -0.03438(15) 0.24596(9) 0.59070(16) 0.0311(6) Uani 1 1 d .
H40A H -0.0609 0.2728 0.5955 0.037 Uiso 1 1 calc R
C41 C -0.06131(16) 0.21119(9) 0.63179(16) 0.0326(6) Uani 1 1 d .
H41A H -0.1058 0.2143 0.6654 0.039 Uiso 1 1 calc R
C42 C -0.02381(15) 0.17184(9) 0.62430(15) 0.0286(5) Uani 1 1 d .
H42A H -0.0434 0.1479 0.6518 0.034 Uiso 1 1 calc R
C43 C 0.04317(14) 0.16742(8) 0.57605(13) 0.0214(5) Uani 1 1 d .
C44 C 0.09855(14) 0.08364(8) 0.63749(14) 0.0225(5) Uani 1 1 d .
C45 C 0.11641(17) 0.04038(8) 0.62763(15) 0.0298(6) Uani 1 1 d .
H45A H 0.1209 0.0291 0.5780 0.036 Uiso 1 1 calc R
C46 C 0.12769(18) 0.01367(9) 0.68895(16) 0.0346(6) Uani 1 1 d .
H46A H 0.1400 -0.0157 0.6813 0.042 Uiso 1 1 calc R
C47 C 0.1210(2) 0.02973(9) 0.76124(16) 0.0387(7) Uani 1 1 d .
H47A H 0.1286 0.0115 0.8035 0.046 Uiso 1 1 calc R
C48 C 0.1034(2) 0.07221(10) 0.77194(16) 0.0424(7) Uani 1 1 d .
H48A H 0.0986 0.0832 0.8217 0.051 Uiso 1 1 calc R
C49 C 0.09258(18) 0.09937(9) 0.71016(15) 0.0327(6) Uani 1 1 d .
H49A H 0.0810 0.1288 0.7181 0.039 Uiso 1 1 calc R
C50 C -0.00436(14) 0.09297(8) 0.51024(14) 0.0225(5) Uani 1 1 d .
C51 C -0.02820(15) 0.10610(8) 0.43864(15) 0.0270(5) Uani 1 1 d .
H51A H 0.0075 0.1230 0.4090 0.032 Uiso 1 1 calc R
C52 C -0.10346(16) 0.09481(9) 0.40992(16) 0.0337(6) Uani 1 1 d .
H52A H -0.1194 0.1045 0.3613 0.040 Uiso 1 1 calc R
C53 C -0.15532(17) 0.06955(10) 0.45191(17) 0.0371(7) Uani 1 1 d .
H53A H -0.2065 0.0615 0.4319 0.045 Uiso 1 1 calc R
C54 C -0.13263(18) 0.05612(10) 0.52255(18) 0.0417(7) Uani 1 1 d .
H54A H -0.1682 0.0387 0.5515 0.050 Uiso 1 1 calc R
C55 C -0.05756(17) 0.06792(10) 0.55196(16) 0.0353(6) Uani 1 1 d .
H55A H -0.0425 0.0587 0.6011 0.042 Uiso 1 1 calc R
C56 C 0.4954(9) 0.0212(3) 0.4761(6) 0.102(4) Uani 0.50 1 d .
H56A H 0.5504 0.0225 0.4537 0.122 Uiso 0.50 1 calc R
H56B H 0.4627 0.0440 0.4522 0.122 Uiso 0.50 1 calc R
Cl1 Cl 0.5032(4) 0.03200(12) 0.5636(2) 0.0989(14) Uani 0.50 1 d .
Cl2 Cl 0.4557(6) -0.0243(2) 0.4532(4) 0.212(4) Uani 0.50 1 d .

loop_
_atom_site_aniso_label
_atom_site_aniso_U_11
_atom_site_aniso_U_22
_atom_site_aniso_U_33
_atom_site_aniso_U_23
_atom_site_aniso_U_13
_atom_site_aniso_U_12
Rh1 0.01680(9) 0.01549(9) 0.01903(9) 0.00030(6) 0.00002(6) -0.00013(6)
C1 0.0304(13) 0.0233(13) 0.0430(16) 0.0025(11) -0.0002(12) 0.0030(10)
O1 0.0642(17) 0.0296(12) 0.104(2) 0.0086(13) 0.0030(15) 0.0193(11)
Si1 0.0177(3) 0.0162(3) 0.0207(3) 0.0007(2) -0.0007(2) -0.0002(2)
P1 0.0165(3) 0.0203(3) 0.0194(3) -0.0016(2) 0.0018(2) -0.0020(2)
C2 0.0186(10) 0.0210(11) 0.0238(12) 0.0040(9) -0.0037(9) -0.0040(9)
C3 0.0292(12) 0.0234(12) 0.0344(14) 0.0023(11) -0.0058(11) -0.0001(10)
C4 0.0390(14) 0.0281(13) 0.0389(16) 0.0142(12) -0.0163(12) -0.0051(12)
C5 0.0430(16) 0.0429(17) 0.0253(14) 0.0099(12) -0.0088(12) -0.0072(13)
C6 0.0336(14) 0.0388(15) 0.0229(13) 0.0026(11) -0.0016(11) -0.0038(12)
C7 0.0197(11) 0.0235(12) 0.0235(12) 0.0032(9) -0.0030(9) -0.0035(9)
C8 0.0193(11) 0.0245(12) 0.0261(12) -0.0047(10) -0.0002(9) -0.0011(9)
C9 0.0240(11) 0.0243(12) 0.0317(13) 0.0013(10) -0.0005(10) -0.0015(9)
C10 0.0315(14) 0.0259(13) 0.0489(17) 0.0038(12) -0.0056(12) -0.0074(11)
C11 0.0343(15) 0.0281(14) 0.0532(19) -0.0122(13) -0.0118(13) -0.0025(11)
C12 0.0373(15) 0.0503(19) 0.0404(17) -0.0212(14) 0.0003(13) -0.0044(14)
C13 0.0289(13) 0.0423(16) 0.0313(14) -0.0121(12) 0.0062(11) -0.0098(11)
C14 0.0190(11) 0.0360(14) 0.0202(11) -0.0062(10) 0.0014(9) -0.0055(10)
C15 0.0279(13) 0.0452(17) 0.0301(14) -0.0020(12) 0.0010(11) -0.0138(12)
C16 0.0344(16) 0.082(3) 0.0355(17) -0.0039(17) 0.0043(13) -0.0319(17)
C17 0.0224(14) 0.099(3) 0.0432(19) -0.0298(19) 0.0098(12) -0.0096(17)
C18 0.0253(14) 0.069(2) 0.056(2) -0.0307(18) 0.0027(14) 0.0078(15)
C19 0.0245(12) 0.0428(16) 0.0409(16) -0.0148(13) 0.0030(11) 0.0019(11)
P2 0.0194(3) 0.0186(3) 0.0227(3) 0.0002(2) -0.0041(2) 0.0001(2)
C20 0.0216(11) 0.0202(11) 0.0220(11) 0.0001(9) 0.0002(9) -0.0008(9)
C21 0.0307(12) 0.0205(12) 0.0324(14) 0.0023(10) -0.0034(11) 0.0001(10)
C22 0.0400(15) 0.0175(12) 0.0442(16) -0.0004(11) -0.0027(13) -0.0061(11)
C23 0.0349(14) 0.0263(13) 0.0436(17) -0.0061(12) -0.0074(12) -0.0084(11)
C24 0.0293(12) 0.0263(13) 0.0392(15) -0.0009(11) -0.0107(11) -0.0022(10)
C25 0.0224(11) 0.0186(11) 0.0268(12) -0.0009(9) -0.0014(9) -0.0008(9)
C26 0.0216(11) 0.0209(12) 0.0301(13) 0.0025(10) -0.0056(10) -0.0016(9)
C27 0.0243(12) 0.0406(15) 0.0332(15) -0.0023(12) -0.0035(11) 0.0011(11)
C28 0.0287(14) 0.0519(19) 0.0429(17) -0.0026(14) 0.0037(12) 0.0035(13)
C29 0.0204(12) 0.0338(15) 0.060(2) 0.0052(14) -0.0033(12) -0.0019(11)
C30 0.0263(12) 0.0266(13) 0.0477(17) 0.0029(12) -0.0149(12) -0.0031(10)
C31 0.0295(13) 0.0255(13) 0.0343(14) 0.0006(11) -0.0093(11) 0.0008(10)
C32 0.0227(11) 0.0264(12) 0.0244(12) -0.0012(10) -0.0042(9) -0.0016(9)
C33 0.0270(12) 0.0306(14) 0.0312(14) -0.0045(11) -0.0017(10) 0.0018(10)
C34 0.0316(14) 0.0502(18) 0.0290(14) -0.0120(13) 0.0025(11) -0.0007(12)
C35 0.0369(15) 0.059(2) 0.0241(14) 0.0018(13) -0.0006(11) -0.0020(14)
C36 0.0490(17) 0.0424(17) 0.0320(16) 0.0107(13) -0.0027(13) 0.0055(14)
C37 0.0429(15) 0.0317(14) 0.0273(14) 0.0024(11) -0.0006(12) 0.0067(12)
P3 0.0197(3) 0.0183(3) 0.0189(3) 0.0002(2) 0.0016(2) -0.0023(2)
C38 0.0197(10) 0.0206(11) 0.0232(11) -0.0030(9) -0.0021(9) -0.0002(9)
C39 0.0268(12) 0.0235(12) 0.0291(13) -0.0008(10) -0.0003(10) 0.0021(10)
C40 0.0268(12) 0.0290(13) 0.0377(15) -0.0083(11) 0.0005(11) 0.0065(10)
C41 0.0227(12) 0.0382(15) 0.0370(15) -0.0083(12) 0.0072(11) 0.0024(11)
C42 0.0248(12) 0.0308(14) 0.0301(13) -0.0001(11) 0.0062(10) -0.0029(10)
C43 0.0192(10) 0.0219(11) 0.0231(12) -0.0028(9) -0.0004(9) -0.0009(9)
C44 0.0230(11) 0.0218(12) 0.0226(12) 0.0019(9) 0.0006(9) -0.0034(9)
C45 0.0397(14) 0.0243(13) 0.0253(13) 0.0010(10) 0.0042(11) 0.0009(11)
C46 0.0462(16) 0.0233(13) 0.0344(15) 0.0036(11) 0.0034(12) 0.0014(11)
C47 0.0568(19) 0.0301(14) 0.0293(15) 0.0090(12) -0.0016(13) 0.0002(13)
C48 0.075(2) 0.0320(15) 0.0204(13) 0.0008(11) 0.0008(14) -0.0007(15)
C49 0.0481(16) 0.0232(13) 0.0269(14) -0.0013(10) 0.0012(12) -0.0001(11)
C50 0.0226(11) 0.0212(11) 0.0237(12) -0.0037(9) 0.0010(9) -0.0032(9)
C51 0.0265(12) 0.0282(13) 0.0263(13) -0.0013(10) 0.0021(10) -0.0014(10)
C52 0.0295(13) 0.0405(16) 0.0312(14) -0.0059(12) -0.0057(11) -0.0003(11)
C53 0.0255(13) 0.0447(17) 0.0413(16) -0.0140(13) -0.0049(12) -0.0073(12)
C54 0.0351(15) 0.0469(18) 0.0432(17) 0.0004(14) 0.0028(13) -0.0222(13)
C55 0.0351(14) 0.0401(16) 0.0306(14) 0.0051(12) -0.0011(11) -0.0148(12)
C56 0.160(12) 0.062(6) 0.084(8) 0.013(5) 0.000(8) -0.013(7)
Cl1 0.175(4) 0.0590(18) 0.0632(16) -0.0133(14) 0.005(2) -0.025(2)
Cl2 0.322(11) 0.133(4) 0.179(6) -0.089(4) -0.128(6) 0.039(5)

loop_
_atom_type_symbol
_atom_type_description
_atom_type_scat_dispersion_real
_atom_type_scat_dispersion_imag
_atom_type_scat_source
C C 0.0033 0.0016 'International Tables Vol C Tables 4.2.6.8 and 6.1.1.4'
H H 0.0000 0.0000 'International Tables Vol C Tables 4.2.6.8 and 6.1.1.4'
O O 0.0106 0.0060 'International Tables Vol C Tables 4.2.6.8 and 6.1.1.4'
Si Si 0.0817 0.0704 'International Tables Vol C Tables 4.2.6.8 and 6.1.1.4'
P P 0.1023 0.0942 'International Tables Vol C Tables 4.2.6.8 and 6.1.1.4'
Rh Rh -1.1178 0.9187 'International Tables Vol C Tables 4.2.6.8 and 6.1.1.4'
Cl Cl 0.1484 0.1585 'International Tables Vol C Tables 4.2.6.8 and 6.1.1.4'

loop_
_geom_angle_atom_site_label_1
_geom_angle_atom_site_label_2
_geom_angle_atom_site_label_3
_geom_angle
C1 Rh1 P1 96.67(9)
C1 Rh1 P2 97.30(9)
P1 Rh1 P2 121.67(2)
C1 Rh1 P3 100.25(9)
P1 Rh1 P3 122.56(2)
P2 Rh1 P3 109.97(2)
C1 Rh1 Si1 178.11(9)
P1 Rh1 Si1 82.33(2)
P2 Rh1 Si1 81.90(2)
P3 Rh1 Si1 81.65(2)
O1 C1 Rh1 179.2(3)
C38 Si1 C20 104.14(10)
C38 Si1 C2 112.12(10)
C20 Si1 C2 108.84(10)
C38 Si1 Rh1 110.85(8)
C20 Si1 Rh1 110.38(8)
C2 Si1 Rh1 110.34(8)
C14 P1 C7 102.35(11)
C14 P1 C8 99.06(11)
C7 P1 C8 105.09(11)
C14 P1 Rh1 117.33(8)
C7 P1 Rh1 113.59(8)
C8 P1 Rh1 117.26(8)
C7 C2 C3 117.9(2)
C7 C2 Si1 116.35(17)
C3 C2 Si1 125.59(19)
C4 C3 C2 121.0(3)
C4 C3 H3A 119.5
C2 C3 H3A 119.5
C5 C4 C3 120.1(3)
C5 C4 H4A 119.9
C3 C4 H4A 119.9
C6 C5 C4 120.1(3)
C6 C5 H5A 120.0
C4 C5 H5A 120.0
C5 C6 C7 120.2(3)
C5 C6 H6A 119.9
C7 C6 H6A 119.9
C2 C7 C6 120.7(2)
C2 C7 P1 115.79(18)
C6 C7 P1 123.5(2)
C9 C8 C13 118.2(2)
C9 C8 P1 118.37(19)
C13 C8 P1 123.41(19)
C8 C9 C10 120.6(3)
C8 C9 H9A 119.7
C10 C9 H9A 119.7
C11 C10 C9 120.4(3)
C11 C10 H10A 119.8
C9 C10 H10A 119.8
C12 C11 C10 119.8(3)
C12 C11 H11A 120.1
C10 C11 H11A 120.1
C11 C12 C13 120.1(3)
C11 C12 H12A 120.0
C13 C12 H12A 120.0
C12 C13 C8 120.9(3)
C12 C13 H13A 119.5
C8 C13 H13A 119.5
C15 C14 C19 118.9(2)
C15 C14 P1 123.0(2)
C19 C14 P1 117.8(2)
C14 C15 C16 119.3(3)
C14 C15 H15A 120.3
C16 C15 H15A 120.3
C17 C16 C15 120.8(3)
C17 C16 H16A 119.6
C15 C16 H16A 119.6
C18 C17 C16 120.1(3)
C18 C17 H17A 120.0
C16 C17 H17A 120.0
C17 C18 C19 120.1(3)
C17 C18 H18A 120.0
C19 C18 H18A 120.0
C18 C19 C14 120.8(3)
C18 C19 H19A 119.6
C14 C19 H19A 119.6
C32 P2 C25 104.17(11)
C32 P2 C26 100.50(11)
C25 P2 C26 100.39(11)
C32 P2 Rh1 115.68(8)
C25 P2 Rh1 113.00(8)
C26 P2 Rh1 120.70(8)
C25 C20 C21 118.1(2)
C25 C20 Si1 115.94(17)
C21 C20 Si1 125.75(19)
C22 C21 C20 121.2(2)
C22 C21 H21A 119.4
C20 C21 H21A 119.4
C21 C22 C23 120.0(2)
C21 C22 H22A 120.0
C23 C22 H22A 120.0
C24 C23 C22 120.0(2)
C24 C23 H23A 120.0
C22 C23 H23A 120.0
C23 C24 C25 120.2(2)
C23 C24 H24A 119.9
C25 C24 H24A 119.9
C20 C25 C24 120.5(2)
C20 C25 P2 116.09(17)
C24 C25 P2 123.35(19)
C27 C26 C31 118.6(2)
C27 C26 P2 118.51(19)
C31 C26 P2 122.7(2)
C26 C27 C28 121.2(3)
C26 C27 H27A 119.4
C28 C27 H27A 119.4
C29 C28 C27 119.4(3)
C29 C28 H28A 120.3
C27 C28 H28A 120.3
C30 C29 C28 120.1(3)
C30 C29 H29A 119.9
C28 C29 H29A 119.9
C29 C30 C31 120.2(3)
C29 C30 H30A 119.9
C31 C30 H30A 119.9
C30 C31 C26 120.5(3)
C30 C31 H31A 119.8
C26 C31 H31A 119.8
C33 C32 C37 118.4(2)
C33 C32 P2 122.9(2)
C37 C32 P2 118.6(2)
C34 C33 C32 120.5(3)
C34 C33 H33A 119.7
C32 C33 H33A 119.7
C35 C34 C33 120.4(3)
C35 C34 H34A 119.8
C33 C34 H34A 119.8
C34 C35 C36 119.7(3)
C34 C35 H35A 120.2
C36 C35 H35A 120.2
C35 C36 C37 120.1(3)
C35 C36 H36A 119.9
C37 C36 H36A 119.9
C36 C37 C32 120.8(3)
C36 C37 H37A 119.6
C32 C37 H37A 119.6
C44 P3 C43 108.71(11)
C44 P3 C50 100.60(11)
C43 P3 C50 94.95(11)
C44 P3 Rh1 112.87(8)
C43 P3 Rh1 112.59(8)
C50 P3 Rh1 124.96(8)
C43 C38 C39 118.3(2)
C43 C38 Si1 116.44(17)
C39 C38 Si1 125.21(19)
C40 C39 C38 121.2(2)
C40 C39 H39A 119.4
C38 C39 H39A 119.4
C41 C40 C39 119.9(2)
C41 C40 H40A 120.1
C39 C40 H40A 120.1
C40 C41 C42 120.4(2)
C40 C41 H41A 119.8
C42 C41 H41A 119.8
C41 C42 C43 119.8(2)
C41 C42 H42A 120.1
C43 C42 H42A 120.1
C38 C43 C42 120.3(2)
C38 C43 P3 115.24(17)
C42 C43 P3 123.86(19)
C49 C44 C45 118.5(2)
C49 C44 P3 124.92(19)
C45 C44 P3 116.53(19)
C46 C45 C44 121.1(2)
C46 C45 H45A 119.5
C44 C45 H45A 119.5
C47 C46 C45 119.8(3)
C47 C46 H46A 120.1
C45 C46 H46A 120.1
C48 C47 C46 119.8(3)
C48 C47 H47A 120.1
C46 C47 H47A 120.1
C47 C48 C49 120.5(3)
C47 C48 H48A 119.7
C49 C48 H48A 119.7
C44 C49 C48 120.2(3)
C44 C49 H49A 119.9
C48 C49 H49A 119.9
C55 C50 C51 118.3(2)
C55 C50 P3 122.3(2)
C51 C50 P3 118.77(18)
C52 C51 C50 120.8(2)
C52 C51 H51A 119.6
C50 C51 H51A 119.6
C53 C52 C51 120.1(3)
C53 C52 H52A 119.9
C51 C52 H52A 119.9
C54 C53 C52 119.8(3)
C54 C53 H53A 120.1
C52 C53 H53A 120.1
C53 C54 C55 120.1(3)
C53 C54 H54A 119.9
C55 C54 H54A 119.9
C50 C55 C54 120.8(3)
C50 C55 H55A 119.6
C54 C55 H55A 119.6
Cl1 C56 Cl2 117.6(7)
Cl1 C56 H56A 107.9
Cl2 C56 H56A 107.9
Cl1 C56 H56B 107.9
Cl2 C56 H56B 107.9
H56A C56 H56B 107.2

loop_
_geom_bond_atom_site_label_1
_geom_bond_atom_site_label_2
_geom_bond_distance
Rh1 C1 1.921(3)
Rh1 P1 2.3006(6)
Rh1 P2 2.3150(6)
Rh1 P3 2.3189(6)
Rh1 Si1 2.3308(6)
C1 O1 1.138(3)
Si1 C38 1.889(2)
Si1 C20 1.892(2)
Si1 C2 1.895(2)
P1 C14 1.831(2)
P1 C7 1.842(2)
P1 C8 1.848(2)
C2 C7 1.400(3)
C2 C3 1.403(3)
C3 C4 1.393(4)
C3 H3A 0.9500
C4 C5 1.382(4)
C4 H4A 0.9500
C5 C6 1.379(4)
C5 H5A 0.9500
C6 C7 1.400(3)
C6 H6A 0.9500
C8 C9 1.386(3)
C8 C13 1.398(4)
C9 C10 1.393(4)
C9 H9A 0.9500
C10 C11 1.380(4)
C10 H10A 0.9500
C11 C12 1.374(4)
C11 H11A 0.9500
C12 C13 1.388(4)
C12 H12A 0.9500
C13 H13A 0.9500
C14 C15 1.389(4)
C14 C19 1.397(4)
C15 C16 1.400(4)
C15 H15A 0.9500
C16 C17 1.375(5)
C16 H16A 0.9500
C17 C18 1.370(5)
C17 H17A 0.9500
C18 C19 1.381(4)
C18 H18A 0.9500
C19 H19A 0.9500
P2 C32 1.832(3)
P2 C25 1.842(2)
P2 C26 1.848(2)
C20 C25 1.399(3)
C20 C21 1.400(3)
C21 C22 1.386(4)
C21 H21A 0.9500
C22 C23 1.387(4)
C22 H22A 0.9500
C23 C24 1.381(4)
C23 H23A 0.9500
C24 C25 1.400(3)
C24 H24A 0.9500
C26 C27 1.379(4)
C26 C31 1.397(3)
C27 C28 1.397(4)
C27 H27A 0.9500
C28 C29 1.382(4)
C28 H28A 0.9500
C29 C30 1.381(4)
C29 H29A 0.9500
C30 C31 1.386(4)
C30 H30A 0.9500
C31 H31A 0.9500
C32 C33 1.391(4)
C32 C37 1.398(4)
C33 C34 1.388(4)
C33 H33A 0.9500
C34 C35 1.380(4)
C34 H34A 0.9500
C35 C36 1.382(4)
C35 H35A 0.9500
C36 C37 1.384(4)
C36 H36A 0.9500
C37 H37A 0.9500
P3 C44 1.832(2)
P3 C43 1.838(2)
P3 C50 1.854(2)
C38 C43 1.401(3)
C38 C39 1.401(3)
C39 C40 1.384(4)
C39 H39A 0.9500
C40 C41 1.383(4)
C40 H40A 0.9500
C41 C42 1.385(4)
C41 H41A 0.9500
C42 C43 1.403(3)
C42 H42A 0.9500
C44 C49 1.381(4)
C44 C45 1.397(3)
C45 C46 1.383(4)
C45 H45A 0.9500
C46 C47 1.380(4)
C46 H46A 0.9500
C47 C48 1.374(4)
C47 H47A 0.9500
C48 C49 1.397(4)
C48 H48A 0.9500
C49 H49A 0.9500
C50 C55 1.390(3)
C50 C51 1.390(4)
C51 C52 1.387(4)
C51 H51A 0.9500
C52 C53 1.382(4)
C52 H52A 0.9500
C53 C54 1.372(4)
C53 H53A 0.9500
C54 C55 1.393(4)
C54 H54A 0.9500
C55 H55A 0.9500
C56 Cl1 1.591(12)
C56 Cl2 1.620(13)
C56 H56A 0.9900
C56 H56B 0.9900

loop_
_geom_torsion_atom_site_label_1
_geom_torsion_atom_site_label_2
_geom_torsion_atom_site_label_3
_geom_torsion_atom_site_label_4
_geom_torsion
P1 Rh1 C1 O1 60(23)
P2 Rh1 C1 O1 -64(23)
P3 Rh1 C1 O1 -175(100)
Si1 Rh1 C1 O1 1(25)
C1 Rh1 Si1 C38 -166(3)
P1 Rh1 Si1 C38 135.77(8)
P2 Rh1 Si1 C38 -100.58(8)
P3 Rh1 Si1 C38 11.11(8)
C1 Rh1 Si1 C20 -51(3)
P1 Rh1 Si1 C20 -109.38(8)
P2 Rh1 Si1 C20 14.28(8)
P3 Rh1 Si1 C20 125.97(8)
C1 Rh1 Si1 C2 69(3)
P1 Rh1 Si1 C2 10.96(8)
P2 Rh1 Si1 C2 134.62(8)
P3 Rh1 Si1 C2 -113.69(8)
C1 Rh1 P1 C14 -67.70(13)
P2 Rh1 P1 C14 35.15(10)
P3 Rh1 P1 C14 -174.39(10)
Si1 Rh1 P1 C14 110.68(10)
C1 Rh1 P1 C7 173.07(11)
P2 Rh1 P1 C7 -84.08(8)
P3 Rh1 P1 C7 66.38(8)
Si1 Rh1 P1 C7 -8.56(8)
C1 Rh1 P1 C8 50.06(12)
P2 Rh1 P1 C8 152.91(9)
P3 Rh1 P1 C8 -56.62(9)
Si1 Rh1 P1 C8 -131.56(9)
C38 Si1 C2 C7 -137.14(17)
C20 Si1 C2 C7 108.20(18)
Rh1 Si1 C2 C7 -13.06(19)
C38 Si1 C2 C3 48.2(2)
C20 Si1 C2 C3 -66.5(2)
Rh1 Si1 C2 C3 172.26(19)
C7 C2 C3 C4 -2.1(4)
Si1 C2 C3 C4 172.5(2)
C2 C3 C4 C5 -0.4(4)
C3 C4 C5 C6 1.8(4)
C4 C5 C6 C7 -0.5(4)
C3 C2 C7 C6 3.3(3)
Si1 C2 C7 C6 -171.77(19)
C3 C2 C7 P1 -178.58(17)
Si1 C2 C7 P1 6.3(2)
C5 C6 C7 C2 -2.1(4)
C5 C6 C7 P1 180.0(2)
C14 P1 C7 C2 -124.20(18)
C8 P1 C7 C2 132.73(18)
Rh1 P1 C7 C2 3.3(2)
C14 P1 C7 C6 53.8(2)
C8 P1 C7 C6 -49.2(2)
Rh1 P1 C7 C6 -178.70(19)
C14 P1 C8 C9 144.1(2)
C7 P1 C8 C9 -110.4(2)
Rh1 P1 C8 C9 16.9(2)
C14 P1 C8 C13 -34.7(2)
C7 P1 C8 C13 70.8(2)
Rh1 P1 C8 C13 -162.0(2)
C13 C8 C9 C10 -0.9(4)
P1 C8 C9 C10 -179.8(2)
C8 C9 C10 C11 1.0(4)
C9 C10 C11 C12 -0.5(4)
C10 C11 C12 C13 -0.1(5)
C11 C12 C13 C8 0.2(5)
C9 C8 C13 C12 0.3(4)
P1 C8 C13 C12 179.1(2)
C7 P1 C14 C15 24.8(2)
C8 P1 C14 C15 132.6(2)
Rh1 P1 C14 C15 -100.2(2)
C7 P1 C14 C19 -161.5(2)
C8 P1 C14 C19 -53.7(2)
Rh1 P1 C14 C19 73.5(2)
C19 C14 C15 C16 0.1(4)
P1 C14 C15 C16 173.8(2)
C14 C15 C16 C17 0.1(4)
C15 C16 C17 C18 0.0(5)
C16 C17 C18 C19 -0.5(5)
C17 C18 C19 C14 0.8(5)
C15 C14 C19 C18 -0.6(4)
P1 C14 C19 C18 -174.6(2)
C1 Rh1 P2 C32 -73.01(13)
P1 Rh1 P2 C32 -175.52(9)
P3 Rh1 P2 C32 30.72(9)
Si1 Rh1 P2 C32 108.72(9)
C1 Rh1 P2 C25 167.04(12)
P1 Rh1 P2 C25 64.53(9)
P3 Rh1 P2 C25 -89.23(9)
Si1 Rh1 P2 C25 -11.23(9)
C1 Rh1 P2 C26 48.37(13)
P1 Rh1 P2 C26 -54.14(10)
P3 Rh1 P2 C26 152.10(9)
Si1 Rh1 P2 C26 -129.90(10)
C38 Si1 C20 C25 102.24(19)
C2 Si1 C20 C25 -138.01(19)
Rh1 Si1 C20 C25 -16.8(2)
C38 Si1 C20 C21 -72.6(2)
C2 Si1 C20 C21 47.1(2)
Rh1 Si1 C20 C21 168.3(2)
C25 C20 C21 C22 0.0(4)
Si1 C20 C21 C22 174.8(2)
C20 C21 C22 C23 -1.0(4)
C21 C22 C23 C24 1.0(5)
C22 C23 C24 C25 -0.1(5)
C21 C20 C25 C24 0.9(4)
Si1 C20 C25 C24 -174.4(2)
C21 C20 C25 P2 -176.89(19)
Si1 C20 C25 P2 7.8(3)
C23 C24 C25 C20 -0.9(4)
C23 C24 C25 P2 176.8(2)
C32 P2 C25 C20 -121.77(19)
C26 P2 C25 C20 134.50(19)
Rh1 P2 C25 C20 4.6(2)
C32 P2 C25 C24 60.5(2)
C26 P2 C25 C24 -43.3(2)
Rh1 P2 C25 C24 -173.2(2)
C32 P2 C26 C27 158.5(2)
C25 P2 C26 C27 -94.8(2)
Rh1 P2 C26 C27 30.0(2)
C32 P2 C26 C31 -26.8(2)
C25 P2 C26 C31 79.9(2)
Rh1 P2 C26 C31 -155.31(18)
C31 C26 C27 C28 0.2(4)
P2 C26 C27 C28 175.1(2)
C26 C27 C28 C29 0.0(5)
C27 C28 C29 C30 -0.5(5)
C28 C29 C30 C31 0.8(4)
C29 C30 C31 C26 -0.7(4)
C27 C26 C31 C30 0.2(4)
P2 C26 C31 C30 -174.5(2)
C25 P2 C32 C33 18.7(2)
C26 P2 C32 C33 122.4(2)
Rh1 P2 C32 C33 -105.9(2)
C25 P2 C32 C37 -164.2(2)
C26 P2 C32 C37 -60.6(2)
Rh1 P2 C32 C37 71.1(2)
C37 C32 C33 C34 1.8(4)
P2 C32 C33 C34 178.8(2)
C32 C33 C34 C35 0.1(4)
C33 C34 C35 C36 -1.5(4)
C34 C35 C36 C37 1.1(5)
C35 C36 C37 C32 0.8(5)
C33 C32 C37 C36 -2.2(4)
P2 C32 C37 C36 -179.4(2)
C1 Rh1 P3 C44 40.45(12)
P1 Rh1 P3 C44 145.25(9)
P2 Rh1 P3 C44 -61.27(9)
Si1 Rh1 P3 C44 -139.45(9)
C1 Rh1 P3 C43 163.99(12)
P1 Rh1 P3 C43 -91.21(9)
P2 Rh1 P3 C43 62.27(9)
Si1 Rh1 P3 C43 -15.91(8)
C1 Rh1 P3 C50 -82.13(13)
P1 Rh1 P3 C50 22.67(10)
P2 Rh1 P3 C50 176.16(10)
Si1 Rh1 P3 C50 97.97(10)
C20 Si1 C38 C43 -122.11(19)
C2 Si1 C38 C43 120.38(18)
Rh1 Si1 C38 C43 -3.4(2)
C20 Si1 C38 C39 56.8(2)
C2 Si1 C38 C39 -60.7(2)
Rh1 Si1 C38 C39 175.47(19)
C43 C38 C39 C40 0.5(4)
Si1 C38 C39 C40 -178.3(2)
C38 C39 C40 C41 0.0(4)
C39 C40 C41 C42 -1.0(4)
C40 C41 C42 C43 1.5(4)
C39 C38 C43 C42 0.0(4)
Si1 C38 C43 C42 178.93(19)
C39 C38 C43 P3 171.24(18)
Si1 C38 C43 P3 -9.8(2)
C41 C42 C43 C38 -1.0(4)
C41 C42 C43 P3 -171.5(2)
C44 P3 C43 C38 145.09(18)
C50 P3 C43 C38 -111.95(19)
Rh1 P3 C43 C38 19.3(2)
C44 P3 C43 C42 -44.0(2)
C50 P3 C43 C42 59.0(2)
Rh1 P3 C43 C42 -169.81(19)
C43 P3 C44 C49 -16.0(3)
C50 P3 C44 C49 -115.0(2)
Rh1 P3 C44 C49 109.7(2)
C43 P3 C44 C45 166.97(19)
C50 P3 C44 C45 68.0(2)
Rh1 P3 C44 C45 -67.4(2)
C49 C44 C45 C46 0.2(4)
P3 C44 C45 C46 177.5(2)
C44 C45 C46 C47 0.2(4)
C45 C46 C47 C48 -0.1(5)
C46 C47 C48 C49 -0.3(5)
C45 C44 C49 C48 -0.7(4)
P3 C44 C49 C48 -177.7(2)
C47 C48 C49 C44 0.7(5)
C44 P3 C50 C55 15.9(3)
C43 P3 C50 C55 -94.3(2)
Rh1 P3 C50 C55 143.7(2)
C44 P3 C50 C51 -173.3(2)
C43 P3 C50 C51 76.6(2)
Rh1 P3 C50 C51 -45.5(2)
C55 C50 C51 C52 0.6(4)
P3 C50 C51 C52 -170.6(2)
C50 C51 C52 C53 -1.2(4)
C51 C52 C53 C54 0.9(4)
C52 C53 C54 C55 0.0(5)
C51 C50 C55 C54 0.3(4)
P3 C50 C55 C54 171.2(2)
C53 C54 C55 C50 -0.6(5)
